data_7705889
loop_
_publ_author_name
'Sevim, Mehmet'
'Kavukcu, Serdar Bat\?ikan'
'K\?inal, Arma\(gan'
'\,Sahin, Onur'
'T\"urkmen, Hayati'

_publ_section_title
;
 C-C coupling formation using nitron complexes.
;
_journal_issue 46
_journal_name_full 'Dalton transactions (Cambridge, England : 2003)'
_journal_page_first 16903
_journal_page_last 16915
_journal_paper_doi 10.1039/d0dt02937h
_journal_volume 49
_journal_year 2020
_chemical_formula_moiety 'C30 H30 Cl N4 Rh, 1/3(C H2 Cl2) '
_chemical_formula_sum 'C30.33333 H30.66667 Cl1.66667 N4 Rh'
_chemical_formula_weight 613.25
_space_group_crystal_system triclinic
_space_group_IT_number 2
_space_group_name_Hall '-P 1'
_space_group_name_H-M_alt 'P -1'
_atom_sites_solution_hydrogens geom
_audit_creation_method SHELXL-2013
_audit_update_record
;
2020-10-27 deposited with the CCDC.	2020-10-28 downloaded from the CCDC.
;
_cell_angle_alpha 69.077(3)
_cell_angle_beta 83.636(4)
_cell_angle_gamma 88.592(3)
_cell_formula_units_Z 6
_cell_length_a 13.6235(10)
_cell_length_b 15.9331(13)
_cell_length_c 21.3560(18)
_cell_measurement_reflns_used 9979
_cell_measurement_temperature 296
_cell_measurement_theta_max 26.54
_cell_measurement_theta_min 2.93
_cell_volume 4302.7(6)
_computing_cell_refinement 'SAINT(Bruker, 2013)'
_computing_data_collection 'APEX2 (Bruker, 2013)'
_computing_data_reduction 'Bruker SAINT'
_computing_molecular_graphics 'Mercury (Macrae, 2008)'
_computing_publication_material 'WinGX (Farrugia, 2012)'
_computing_structure_refinement 'SHELXL-2013 (Sheldrick, 2015)'
_computing_structure_solution 'SHELXS-2013 (Sheldrick, 2008)'
_diffrn_ambient_temperature 296
_diffrn_measured_fraction_theta_full 0.984
_diffrn_measured_fraction_theta_max 0.983
_diffrn_measurement_device_type 'Bruker APEX-II CCD'
_diffrn_measurement_method '\f and \w scans'
_diffrn_radiation_type MoK\a
_diffrn_radiation_wavelength 0.71073
_diffrn_reflns_av_R_equivalents 0.0997
_diffrn_reflns_av_unetI/netI 0.1123
_diffrn_reflns_Laue_measured_fraction_full 0.984
_diffrn_reflns_Laue_measured_fraction_max 0.983
_diffrn_reflns_limit_h_max 16
_diffrn_reflns_limit_h_min -16
_diffrn_reflns_limit_k_max 19
_diffrn_reflns_limit_k_min -19
_diffrn_reflns_limit_l_max 25
_diffrn_reflns_limit_l_min -25
_diffrn_reflns_number 62298
_diffrn_reflns_point_group_measured_fraction_full 0.984
_diffrn_reflns_point_group_measured_fraction_max 0.983
_diffrn_reflns_theta_full 25.242
_diffrn_reflns_theta_max 25.500
_diffrn_reflns_theta_min 2.892
_exptl_absorpt_coefficient_mu 0.776
_exptl_absorpt_correction_T_max 0.7454
_exptl_absorpt_correction_T_min 0.6669
_exptl_absorpt_correction_type multi-scan
_exptl_absorpt_process_details Bruker
_exptl_crystal_colour orange
_exptl_crystal_density_diffrn 1.420
_exptl_crystal_description block
_exptl_crystal_F_000 1884
_exptl_crystal_size_max 0.11
_exptl_crystal_size_mid 0.08
_exptl_crystal_size_min 0.04
_refine_diff_density_max 1.394
_refine_diff_density_min -3.001
_refine_diff_density_rms 0.150
_refine_ls_extinction_method none
_refine_ls_goodness_of_fit_ref 1.127
_refine_ls_hydrogen_treatment constr
_refine_ls_matrix_type full
_refine_ls_number_parameters 1006
_refine_ls_number_reflns 15757
_refine_ls_number_restraints 5
_refine_ls_restrained_S_all 1.130
_refine_ls_R_factor_all 0.1555
_refine_ls_R_factor_gt 0.1000
_refine_ls_shift/su_max 0.000
_refine_ls_shift/su_mean 0.000
_refine_ls_structure_factor_coef Fsqd
_refine_ls_weighting_details 'w=1/[\s^2^(Fo^2^)+(0.0421P)^2^+71.8924P] where P=(Fo^2^+2Fc^2^)/3'
_refine_ls_weighting_scheme calc
_refine_ls_wR_factor_gt 0.2201
_refine_ls_wR_factor_ref 0.2431
_reflns_Friedel_coverage 0.000
_reflns_number_gt 9909
_reflns_number_total 15757
_reflns_threshold_expression 'I > 2\s(I)'
_cod_data_source_file d0dt02937h2.cif
_cod_data_source_block shelx_CCDC3
_cod_depositor_comments
;

2024-10-08
Z value and formula fixed to values more according to usual
chemical conventions.                 miguel
;
_cod_original_formula_sum 'C91 H92 Cl5 N12 Rh3'
_cod_original_formula_weight 1839.74
_cod_original_formula_moiety '3(C30 H30 Cl N4 Rh), C H2 Cl2 '
_cod_original_formula_units_Z 2
_cod_database_code 7705889
_shelx_space_group_comment
;
The symmetry employed for this shelxl refinement is uniquely defined
by the following loop, which should always be used as a source of
symmetry information in preference to the above space-group names.
They are only intended as comments.
;
_shelxl_version_number 2013-4

loop_
_space_group_symop_operation_xyz
'x, y, z'
'-x, -y, -z'

loop_
_atom_site_label
_atom_site_type_symbol
_atom_site_fract_x
_atom_site_fract_y
_atom_site_fract_z
_atom_site_U_iso_or_equiv
_atom_site_adp_type
_atom_site_occupancy
_atom_site_site_symmetry_order
_atom_site_calc_flag
_atom_site_refinement_flags_posn
_atom_site_refinement_flags_adp
_atom_site_refinement_flags_occupancy
_atom_site_disorder_assembly
_atom_site_disorder_group
C1 C 0.3271(12) 1.0045(10) 0.7887(6) 0.058(4) Uani 1 1 d . . . . .
C2 C 0.4298(11) 1.0116(9) 0.7652(7) 0.053(4) Uani 1 1 d . . . . .
C3 C 0.4621(10) 0.9303(9) 0.7567(6) 0.048(3) Uani 1 1 d . . . . .
C4 C 0.3778(13) 0.8717(9) 0.7751(7) 0.059(4) Uani 1 1 d . . . . .
C5 C 0.2949(11) 0.9171(11) 0.7935(6) 0.062(4) Uani 1 1 d . . . . .
C6 C 0.2696(14) 1.0719(13) 0.8123(8) 0.095(6) Uani 1 1 d . . . . .
H6A H 0.2753 1.0583 0.8593 0.142 Uiso 1 1 calc R U . . .
H6B H 0.2013 1.0690 0.8058 0.142 Uiso 1 1 calc R U . . .
H6C H 0.2956 1.1312 0.7868 0.142 Uiso 1 1 calc R U . . .
C7 C 0.4954(13) 1.0892(10) 0.7538(9) 0.083(5) Uani 1 1 d . . . . .
H7A H 0.5574 1.0682 0.7706 0.124 Uiso 1 1 calc R U . . .
H7B H 0.4650 1.1265 0.7770 0.124 Uiso 1 1 calc R U . . .
H7C H 0.5065 1.1234 0.7064 0.124 Uiso 1 1 calc R U . . .
C8 C 0.5663(12) 0.9094(13) 0.7394(8) 0.089(6) Uani 1 1 d . . . . .
H8A H 0.5993 0.9626 0.7076 0.134 Uiso 1 1 calc R U . . .
H8B H 0.5676 0.8635 0.7199 0.134 Uiso 1 1 calc R U . . .
H8C H 0.5994 0.8885 0.7795 0.134 Uiso 1 1 calc R U . . .
C9 C 0.3772(16) 0.7748(10) 0.7798(8) 0.097(7) Uani 1 1 d . . . . .
H9A H 0.3734 0.7360 0.8262 0.146 Uiso 1 1 calc R U . . .
H9B H 0.4367 0.7631 0.7558 0.146 Uiso 1 1 calc R U . . .
H9C H 0.3211 0.7637 0.7601 0.146 Uiso 1 1 calc R U . . .
C10 C 0.1968(14) 0.8773(16) 0.8203(9) 0.123(8) Uani 1 1 d . . . . .
H10A H 0.1983 0.8144 0.8271 0.184 Uiso 1 1 calc DR U . . .
H10B H 0.1504 0.9064 0.7890 0.184 Uiso 1 1 calc DR U . . .
H10C H 0.1772 0.8848 0.8626 0.184 Uiso 1 1 calc R U . . .
C11 C 0.3334(8) 0.9298(7) 0.6205(5) 0.034(3) Uani 1 1 d . . . . .
C12 C 0.4907(9) 0.8568(8) 0.5973(6) 0.041(3) Uani 1 1 d . . . . .
C13 C 0.5616(10) 0.9242(10) 0.5759(7) 0.054(3) Uani 1 1 d . . . . .
H13 H 0.5441 0.9841 0.5575 0.064 Uiso 1 1 calc R U . . .
C14 C 0.6597(10) 0.9005(13) 0.5824(8) 0.071(5) Uani 1 1 d . . . . .
H14 H 0.7088 0.9449 0.5684 0.085 Uiso 1 1 calc R U . . .
C15 C 0.6844(13) 0.8119(14) 0.6093(10) 0.086(6) Uani 1 1 d . . . . .
H15 H 0.7501 0.7962 0.6139 0.103 Uiso 1 1 calc R U . . .
C16 C 0.6135(14) 0.7473(12) 0.6292(10) 0.091(6) Uani 1 1 d . . . . .
H16 H 0.6311 0.6874 0.6474 0.109 Uiso 1 1 calc R U . . .
C17 C 0.5165(11) 0.7681(9) 0.6231(8) 0.066(4) Uani 1 1 d . . . . .
H17 H 0.4685 0.7229 0.6362 0.080 Uiso 1 1 calc R U . . .
C18 C 0.3342(9) 0.8651(8) 0.5436(6) 0.038(3) Uani 1 1 d . . . . .
C19 C 0.3253(8) 0.7945(8) 0.4583(6) 0.039(3) Uani 1 1 d . . . . .
C20 C 0.3747(10) 0.7410(10) 0.4286(8) 0.061(4) Uani 1 1 d . . . . .
H20 H 0.4372 0.7214 0.4406 0.073 Uiso 1 1 calc R U . . .
C21 C 0.3363(12) 0.7148(11) 0.3815(8) 0.069(4) Uani 1 1 d . . . . .
H21 H 0.3729 0.6788 0.3619 0.082 Uiso 1 1 calc R U . . .
C22 C 0.2462(11) 0.7411(11) 0.3640(8) 0.067(4) Uani 1 1 d . . . . .
H22 H 0.2191 0.7234 0.3324 0.081 Uiso 1 1 calc R U . . .
C23 C 0.1963(14) 0.7932(17) 0.3928(11) 0.122(9) Uani 1 1 d . . . . .
H23 H 0.1344 0.8134 0.3799 0.147 Uiso 1 1 calc R U . . .
C24 C 0.2347(12) 0.8184(14) 0.4421(10) 0.096(7) Uani 1 1 d . . . . .
H24 H 0.1966 0.8519 0.4634 0.116 Uiso 1 1 calc R U . . .
C25 C 0.1777(9) 0.9951(9) 0.6088(6) 0.046(3) Uani 1 1 d . . . . .
C26 C 0.0916(11) 1.0152(11) 0.5800(7) 0.066(4) Uani 1 1 d . . . . .
H26 H 0.0754 0.9896 0.5495 0.079 Uiso 1 1 calc R U . . .
C27 C 0.0292(13) 1.0747(14) 0.5974(10) 0.102(7) Uani 1 1 d . . . . .
H27 H -0.0293 1.0913 0.5779 0.122 Uiso 1 1 calc R U . . .
C28 C 0.0549(14) 1.1090(14) 0.6443(10) 0.103(7) Uani 1 1 d . . . . .
H28 H 0.0124 1.1485 0.6565 0.124 Uiso 1 1 calc R U . . .
C29 C 0.1420(11) 1.0867(11) 0.6735(8) 0.069(4) Uani 1 1 d . . . . .
H29 H 0.1569 1.1108 0.7051 0.082 Uiso 1 1 calc R U . . .
C30 C 0.2073(10) 1.0283(9) 0.6560(6) 0.048(3) Uani 1 1 d . . . . .
C31 C 0.5819(9) 0.3070(8) 1.0233(6) 0.042(3) Uani 1 1 d . . . . .
C32 C 0.6411(9) 0.2409(9) 1.0066(5) 0.043(3) Uani 1 1 d . . . . .
C33 C 0.5836(9) 0.1637(8) 1.0237(5) 0.040(3) Uani 1 1 d . . . . .
C34 C 0.4879(9) 0.1787(8) 1.0552(5) 0.040(3) Uani 1 1 d . . . . .
C35 C 0.4902(9) 0.2660(9) 1.0581(6) 0.044(3) Uani 1 1 d . . . . .
C36 C 0.6191(13) 0.3977(10) 1.0184(8) 0.076(5) Uani 1 1 d . . . . .
H36A H 0.5643 0.4374 1.0163 0.114 Uiso 1 1 calc R U . . .
H36B H 0.6646 0.4221 0.9785 0.114 Uiso 1 1 calc R U . . .
H36C H 0.6518 0.3914 1.0574 0.114 Uiso 1 1 calc R U . . .
C37 C 0.7462(9) 0.2546(11) 0.9774(7) 0.067(4) Uani 1 1 d . . . . .
H37A H 0.7864 0.2580 1.0106 0.101 Uiso 1 1 calc R U . . .
H37B H 0.7532 0.3095 0.9390 0.101 Uiso 1 1 calc R U . . .
H37C H 0.7669 0.2052 0.9637 0.101 Uiso 1 1 calc R U . . .
C38 C 0.6125(12) 0.0765(9) 1.0150(8) 0.070(4) Uani 1 1 d . . . . .
H38A H 0.6789 0.0817 0.9934 0.105 Uiso 1 1 calc R U . . .
H38B H 0.5685 0.0629 0.9876 0.105 Uiso 1 1 calc R U . . .
H38C H 0.6086 0.0292 1.0584 0.105 Uiso 1 1 calc R U . . .
C39 C 0.4063(11) 0.1085(10) 1.0824(7) 0.069(5) Uani 1 1 d . . . . .
H39A H 0.3531 0.1304 1.1055 0.104 Uiso 1 1 calc R U . . .
H39B H 0.4312 0.0544 1.1132 0.104 Uiso 1 1 calc R U . . .
H39C H 0.3827 0.0962 1.0458 0.104 Uiso 1 1 calc R U . . .
C40 C 0.4122(12) 0.3064(12) 1.0944(7) 0.079(5) Uani 1 1 d . . . . .
H40A H 0.3508 0.2742 1.1017 0.118 Uiso 1 1 calc R U . . .
H40B H 0.4038 0.3684 1.0675 0.118 Uiso 1 1 calc R U . . .
H40C H 0.4325 0.3024 1.1370 0.118 Uiso 1 1 calc R U . . .
C41 C 0.5683(8) 0.3587(7) 0.8587(5) 0.030(2) Uani 1 1 d . . . . .
C42 C 0.4293(8) 0.4475(7) 0.8613(5) 0.034(3) Uani 1 1 d . . . . .
C43 C 0.4023(8) 0.3761(7) 0.9214(5) 0.033(3) Uani 1 1 d . . . . .
C44 C 0.3072(9) 0.3785(9) 0.9510(7) 0.049(3) Uani 1 1 d . . . . .
H44 H 0.2842 0.3315 0.9902 0.058 Uiso 1 1 calc R U . . .
C45 C 0.2450(9) 0.4501(9) 0.9234(8) 0.054(4) Uani 1 1 d . . . . .
H45 H 0.1816 0.4506 0.9446 0.064 Uiso 1 1 calc R U . . .
C46 C 0.2770(10) 0.5202(9) 0.8646(7) 0.051(3) Uani 1 1 d . . . . .
H46 H 0.2351 0.5677 0.8466 0.062 Uiso 1 1 calc R U . . .
C47 C 0.3692(10) 0.5203(8) 0.8330(6) 0.045(3) Uani 1 1 d . . . . .
H47 H 0.3915 0.5674 0.7937 0.054 Uiso 1 1 calc R U . . .
C48 C 0.6335(8) 0.4353(7) 0.7536(5) 0.033(3) Uani 1 1 d . . . . .
C49 C 0.6650(9) 0.5131(8) 0.6335(6) 0.039(3) Uani 1 1 d . . . . .
C50 C 0.5695(11) 0.5166(10) 0.6165(6) 0.057(4) Uani 1 1 d . . . . .
H50 H 0.5208 0.4783 0.6462 0.068 Uiso 1 1 calc R U . . .
C51 C 0.5467(12) 0.5762(12) 0.5559(7) 0.075(5) Uani 1 1 d . . . . .
H51 H 0.4825 0.5781 0.5445 0.090 Uiso 1 1 calc R U . . .
C52 C 0.6168(12) 0.6323(13) 0.5124(7) 0.086(6) Uani 1 1 d . . . . .
H52 H 0.6004 0.6730 0.4714 0.103 Uiso 1 1 calc R U . . .
C53 C 0.7115(12) 0.6294(12) 0.5282(7) 0.084(6) Uani 1 1 d . . . . .
H53 H 0.7592 0.6685 0.4981 0.101 Uiso 1 1 calc R U . . .
C54 C 0.7370(10) 0.5688(9) 0.5890(6) 0.055(4) Uani 1 1 d . . . . .
H54 H 0.8018 0.5659 0.5994 0.065 Uiso 1 1 calc R U . . .
C55 C 0.7104(8) 0.2861(6) 0.8139(5) 0.027(2) Uani 1 1 d . . . . .
C56 C 0.8104(8) 0.3042(8) 0.8015(5) 0.038(3) Uani 1 1 d . . . . .
H56 H 0.8344 0.3616 0.7936 0.045 Uiso 1 1 calc R U . . .
C57 C 0.8749(9) 0.2359(9) 0.8012(6) 0.051(3) Uani 1 1 d . . . . .
H57 H 0.9426 0.2475 0.7922 0.062 Uiso 1 1 calc R U . . .
C58 C 0.8390(10) 0.1509(9) 0.8140(7) 0.054(4) Uani 1 1 d . . . . .
H58 H 0.8821 0.1049 0.8137 0.065 Uiso 1 1 calc R U . . .
C59 C 0.7392(10) 0.1343(9) 0.8274(7) 0.055(4) Uani 1 1 d . . . . .
H59 H 0.7152 0.0765 0.8368 0.066 Uiso 1 1 calc R U . . .
C60 C 0.6741(8) 0.2013(7) 0.8272(6) 0.038(3) Uani 1 1 d . . . . .
H60 H 0.6064 0.1894 0.8359 0.045 Uiso 1 1 calc R U . . .
C61 C 0.1918(9) 0.6033(8) 0.6275(7) 0.048(3) Uani 1 1 d . . . . .
C62 C 0.1458(10) 0.5880(8) 0.5782(7) 0.051(3) Uani 1 1 d . . . . .
C63 C 0.0586(10) 0.6422(9) 0.5668(6) 0.053(4) Uani 1 1 d . . . . .
C64 C 0.0520(10) 0.6921(8) 0.6084(7) 0.053(4) Uani 1 1 d . . . . .
C65 C 0.1320(10) 0.6650(8) 0.6503(6) 0.052(3) Uani 1 1 d . . . . .
C66 C 0.1603(16) 0.7074(11) 0.6982(8) 0.099(7) Uani 1 1 d . . . . .
H66A H 0.1916 0.6637 0.7337 0.149 Uiso 1 1 calc R U . . .
H66B H 0.1021 0.7288 0.7171 0.149 Uiso 1 1 calc R U . . .
H66C H 0.2052 0.7568 0.6744 0.149 Uiso 1 1 calc R U . . .
C67 C 0.2901(10) 0.5702(11) 0.6500(9) 0.089(6) Uani 1 1 d . . . . .
H67A H 0.2882 0.5573 0.6976 0.134 Uiso 1 1 calc R U . . .
H67B H 0.3398 0.6154 0.6263 0.134 Uiso 1 1 calc R U . . .
H67C H 0.3055 0.5165 0.6405 0.134 Uiso 1 1 calc R U . . .
C68 C 0.1799(14) 0.5280(12) 0.5391(8) 0.094(6) Uani 1 1 d . . . . .
H68A H 0.2390 0.4979 0.5555 0.141 Uiso 1 1 calc R U . . .
H68B H 0.1933 0.5638 0.4921 0.141 Uiso 1 1 calc R U . . .
H68C H 0.1292 0.4843 0.5450 0.141 Uiso 1 1 calc R U . . .
C69 C -0.0069(14) 0.6459(14) 0.5138(8) 0.108(8) Uani 1 1 d . . . . .
H69A H -0.0636 0.6815 0.5175 0.162 Uiso 1 1 calc R U . . .
H69B H -0.0280 0.5861 0.5201 0.162 Uiso 1 1 calc R U . . .
H69C H 0.0290 0.6724 0.4699 0.162 Uiso 1 1 calc R U . . .
C70 C -0.0152(14) 0.7680(10) 0.6067(10) 0.104(7) Uani 1 1 d . . . . .
H70A H 0.0201 0.8239 0.5842 0.156 Uiso 1 1 calc R U . . .
H70B H -0.0388 0.7630 0.6519 0.156 Uiso 1 1 calc R U . . .
H70C H -0.0702 0.7658 0.5828 0.156 Uiso 1 1 calc R U . . .
C71 C 0.0721(8) 0.4542(7) 0.7618(5) 0.029(2) Uani 1 1 d . . . . .
C72 C 0.2118(8) 0.3558(7) 0.7454(5) 0.030(2) Uani 1 1 d . . . . .
C73 C 0.1885(10) 0.3297(8) 0.6938(6) 0.046(3) Uani 1 1 d . . . . .
H73 H 0.1239 0.3320 0.6832 0.056 Uiso 1 1 calc R U . . .
C74 C 0.2630(12) 0.3006(9) 0.6584(6) 0.058(4) Uani 1 1 d . . . . .
H74 H 0.2490 0.2830 0.6232 0.070 Uiso 1 1 calc R U . . .
C75 C 0.3594(11) 0.2970(10) 0.6748(7) 0.060(4) Uani 1 1 d . . . . .
H75 H 0.4094 0.2776 0.6500 0.072 Uiso 1 1 calc R U . . .
C76 C 0.3811(10) 0.3213(9) 0.7260(6) 0.050(3) Uani 1 1 d . . . . .
H76 H 0.4456 0.3183 0.7369 0.060 Uiso 1 1 calc R U . . .
C77 C 0.3067(9) 0.3507(8) 0.7622(6) 0.041(3) Uani 1 1 d . . . . .
H77 H 0.3209 0.3671 0.7979 0.049 Uiso 1 1 calc R U . . .
C78 C 0.1036(8) 0.3372(7) 0.8529(5) 0.033(2) Uani 1 1 d . . . . .
C79 C 0.1075(8) 0.1927(7) 0.9472(5) 0.036(3) Uani 1 1 d . . . . .
C80 C 0.1694(10) 0.1302(9) 0.9830(7) 0.063(4) Uani 1 1 d . . . . .
H80 H 0.2370 0.1361 0.9695 0.075 Uiso 1 1 calc R U . . .
C81 C 0.1342(12) 0.0589(11) 1.0386(9) 0.091(6) Uani 1 1 d . . . . .
H81 H 0.1775 0.0162 1.0619 0.109 Uiso 1 1 calc R U . . .
C82 C 0.0353(13) 0.0503(11) 1.0600(8) 0.095(7) Uani 1 1 d . . . . .
H82 H 0.0115 0.0035 1.0990 0.114 Uiso 1 1 calc R U . . .
C83 C -0.0277(11) 0.1110(11) 1.0236(8) 0.078(5) Uani 1 1 d . . . . .
H83 H -0.0953 0.1037 1.0366 0.094 Uiso 1 1 calc R U . . .
C84 C 0.0074(9) 0.1833(9) 0.9674(7) 0.059(4) Uani 1 1 d . . . . .
H84 H -0.0361 0.2254 0.9434 0.071 Uiso 1 1 calc R U . . .
C85 C -0.0723(8) 0.5023(7) 0.8082(6) 0.035(3) Uani 1 1 d . . . . .
C86 C -0.1442(9) 0.4979(8) 0.8599(7) 0.048(3) Uani 1 1 d . . . . .
H86 H -0.1380 0.4600 0.9039 0.057 Uiso 1 1 calc R U . . .
C87 C -0.2259(10) 0.5514(9) 0.8446(7) 0.056(4) Uani 1 1 d . . . . .
H87 H -0.2758 0.5496 0.8786 0.067 Uiso 1 1 calc R U . . .
C88 C -0.2336(10) 0.6066(9) 0.7803(7) 0.056(4) Uani 1 1 d . . . . .
H88 H -0.2889 0.6423 0.7705 0.068 Uiso 1 1 calc R U . . .
C89 C -0.1603(9) 0.6105(8) 0.7289(6) 0.043(3) Uani 1 1 d . . . . .
H89 H -0.1676 0.6488 0.6852 0.051 Uiso 1 1 calc R U . . .
C90 C -0.0758(8) 0.5588(7) 0.7411(6) 0.034(3) Uani 1 1 d . . . . .
C91 C 0.9877(14) 0.7606(15) 0.8168(11) 0.250(8) Uani 1 1 d D . . . .
H91A H 1.0498 0.7936 0.8065 0.300 Uiso 1 1 calc R U . . .
H91B H 0.9882 0.7254 0.7879 0.300 Uiso 1 1 calc R U . . .
Cl1 Cl 0.4101(3) 1.1186(2) 0.59659(16) 0.0547(9) Uani 1 1 d . . . . .
Cl2 Cl 0.4209(2) 0.1927(2) 0.90082(14) 0.0407(7) Uani 1 1 d . . . . .
Cl3 Cl -0.0529(2) 0.4356(2) 0.65391(15) 0.0421(7) Uani 1 1 d . . . . .
Cl4 Cl 0.8887(10) 0.8365(8) 0.8017(6) 0.260(2) Uani 1 1 d D . . . .
Cl5 Cl 0.9737(9) 0.6880(8) 0.9030(7) 0.271(3) Uani 1 1 d D . . . .
N1 N 0.3897(7) 0.8804(6) 0.5894(5) 0.037(2) Uani 1 1 d . . . . .
N2 N 0.2494(7) 0.9388(6) 0.5929(5) 0.037(2) Uani 1 1 d . . . . .
N3 N 0.2465(7) 0.9003(7) 0.5447(5) 0.043(2) Uani 1 1 d . . . . .
N4 N 0.3716(7) 0.8185(7) 0.5047(5) 0.046(3) Uani 1 1 d . . . . .
H4 H 0.4317 0.8016 0.5090 0.055 Uiso 1 1 calc R U . . .
N5 N 0.5207(7) 0.4344(5) 0.8297(4) 0.032(2) Uani 1 1 d . . . . .
N6 N 0.5597(7) 0.4830(6) 0.7645(4) 0.036(2) Uani 1 1 d . . . . .
N7 N 0.6438(6) 0.3579(5) 0.8108(4) 0.029(2) Uani 1 1 d . . . . .
N8 N 0.6922(8) 0.4518(6) 0.6953(4) 0.042(2) Uani 1 1 d . . . . .
H8 H 0.7475 0.4244 0.6956 0.051 Uiso 1 1 calc R U . . .
N9 N 0.1347(6) 0.3839(6) 0.7847(4) 0.031(2) Uani 1 1 d . . . . .
N10 N 0.0106(6) 0.4467(6) 0.8163(4) 0.029(2) Uani 1 1 d . . . . .
N11 N 0.0266(7) 0.3745(6) 0.8735(5) 0.038(2) Uani 1 1 d . . . . .
N12 N 0.1484(7) 0.2610(6) 0.8887(5) 0.042(2) Uani 1 1 d . . . . .
H12 H 0.2082 0.2539 0.8740 0.050 Uiso 1 1 calc R U . . .
Rh1 Rh 0.34318(7) 0.98859(6) 0.68794(5) 0.0368(3) Uani 1 1 d . . . . .
Rh2 Rh 0.50640(6) 0.27916(5) 0.95070(4) 0.0272(2) Uani 1 1 d . . . . .
Rh3 Rh 0.04036(6) 0.54799(6) 0.67449(4) 0.0303(2) Uani 1 1 d . . . . .

loop_
_atom_site_aniso_label
_atom_site_aniso_U_11
_atom_site_aniso_U_22
_atom_site_aniso_U_33
_atom_site_aniso_U_23
_atom_site_aniso_U_13
_atom_site_aniso_U_12
C1 0.085(11) 0.069(10) 0.028(7) -0.025(7) -0.021(7) 0.004(8)
C2 0.076(10) 0.045(8) 0.042(8) -0.014(6) -0.031(7) 0.000(7)
C3 0.058(8) 0.056(9) 0.034(7) -0.015(6) -0.023(6) 0.016(7)
C4 0.101(12) 0.037(8) 0.036(8) -0.004(6) -0.031(8) 0.003(8)
C5 0.071(10) 0.080(11) 0.026(7) -0.005(7) -0.005(7) -0.020(9)
C6 0.131(16) 0.133(17) 0.047(10) -0.064(11) -0.021(10) 0.049(13)
C7 0.113(14) 0.054(10) 0.091(13) -0.026(9) -0.049(11) -0.005(9)
C8 0.082(12) 0.140(17) 0.061(11) -0.049(11) -0.039(9) 0.054(11)
C9 0.18(2) 0.043(9) 0.063(11) -0.002(8) -0.047(12) -0.012(11)
C10 0.114(17) 0.17(2) 0.057(12) -0.006(13) -0.004(11) -0.049(15)
C11 0.047(7) 0.035(6) 0.024(6) -0.012(5) -0.015(5) 0.003(5)
C12 0.045(7) 0.043(7) 0.041(7) -0.021(6) -0.014(6) 0.009(6)
C13 0.054(8) 0.055(9) 0.047(8) -0.010(7) -0.018(6) 0.005(7)
C14 0.037(8) 0.108(14) 0.065(10) -0.025(10) -0.011(7) -0.002(8)
C15 0.060(11) 0.105(15) 0.113(15) -0.055(13) -0.043(10) 0.041(11)
C16 0.100(14) 0.068(12) 0.128(17) -0.050(12) -0.065(13) 0.039(11)
C17 0.073(10) 0.043(8) 0.095(12) -0.031(8) -0.041(9) 0.019(7)
C18 0.047(7) 0.041(7) 0.030(6) -0.015(6) -0.012(5) 0.002(5)
C19 0.040(7) 0.045(7) 0.038(7) -0.020(6) -0.012(5) -0.001(5)
C20 0.056(9) 0.065(10) 0.083(11) -0.049(9) -0.021(8) 0.015(7)
C21 0.075(11) 0.079(11) 0.076(11) -0.055(10) -0.019(9) 0.008(8)
C22 0.074(11) 0.090(12) 0.066(10) -0.058(10) -0.022(8) 0.005(9)
C23 0.088(14) 0.21(3) 0.135(18) -0.13(2) -0.071(13) 0.054(15)
C24 0.076(11) 0.158(19) 0.116(15) -0.114(15) -0.050(11) 0.048(12)
C25 0.039(7) 0.055(8) 0.049(8) -0.023(7) -0.015(6) 0.013(6)
C26 0.065(9) 0.091(12) 0.064(10) -0.052(9) -0.021(8) 0.026(8)
C27 0.081(13) 0.143(19) 0.117(16) -0.082(15) -0.049(12) 0.052(12)
C28 0.092(14) 0.143(18) 0.120(16) -0.094(15) -0.050(12) 0.070(13)
C29 0.079(11) 0.087(12) 0.061(10) -0.048(9) -0.031(8) 0.028(9)
C30 0.055(8) 0.052(8) 0.041(7) -0.017(6) -0.016(6) 0.007(6)
C31 0.061(8) 0.039(7) 0.028(6) -0.010(6) -0.013(6) -0.003(6)
C32 0.045(7) 0.058(8) 0.019(6) -0.003(6) -0.013(5) 0.001(6)
C33 0.059(8) 0.038(7) 0.024(6) -0.009(5) -0.018(6) 0.010(6)
C34 0.064(8) 0.038(7) 0.016(6) -0.003(5) -0.012(5) -0.008(6)
C35 0.059(8) 0.051(8) 0.021(6) -0.008(6) -0.015(6) 0.017(6)
C36 0.127(14) 0.051(9) 0.060(10) -0.024(8) -0.027(10) -0.026(9)
C37 0.043(8) 0.101(13) 0.055(9) -0.022(9) -0.014(7) -0.002(8)
C38 0.103(13) 0.050(9) 0.059(10) -0.020(8) -0.019(9) 0.023(8)
C39 0.081(11) 0.079(11) 0.029(7) 0.006(7) -0.004(7) -0.037(9)
C40 0.088(12) 0.110(14) 0.046(9) -0.039(9) -0.008(8) 0.031(10)
C41 0.041(6) 0.028(6) 0.026(6) -0.012(5) -0.014(5) -0.002(5)
C42 0.047(7) 0.037(7) 0.029(6) -0.022(5) -0.013(5) 0.008(5)
C43 0.040(6) 0.035(6) 0.031(6) -0.017(5) -0.014(5) 0.006(5)
C44 0.050(8) 0.051(8) 0.045(8) -0.016(6) -0.011(6) 0.007(6)
C45 0.038(7) 0.060(9) 0.075(10) -0.038(8) -0.013(7) 0.012(6)
C46 0.065(9) 0.046(8) 0.055(9) -0.026(7) -0.030(7) 0.022(7)
C47 0.064(9) 0.035(7) 0.039(7) -0.014(6) -0.020(6) 0.013(6)
C48 0.051(7) 0.020(6) 0.025(6) -0.003(5) -0.013(5) 0.000(5)
C49 0.051(7) 0.038(7) 0.027(6) -0.008(5) -0.006(5) 0.010(6)
C50 0.070(10) 0.067(10) 0.025(7) -0.007(7) -0.001(6) 0.000(7)
C51 0.063(10) 0.111(14) 0.042(9) -0.014(9) -0.013(8) 0.027(9)
C52 0.075(11) 0.126(15) 0.019(7) 0.015(8) -0.005(7) 0.048(10)
C53 0.078(12) 0.105(14) 0.030(8) 0.018(8) 0.010(8) 0.020(10)
C54 0.059(8) 0.068(9) 0.021(6) -0.001(6) 0.011(6) 0.014(7)
C55 0.046(6) 0.017(5) 0.016(5) -0.003(4) -0.010(5) 0.007(4)
C56 0.047(7) 0.040(7) 0.025(6) -0.010(5) 0.003(5) -0.015(5)
C57 0.040(7) 0.058(9) 0.046(8) -0.008(7) -0.004(6) 0.006(6)
C58 0.056(9) 0.045(8) 0.051(8) -0.005(7) -0.007(7) 0.019(7)
C59 0.064(9) 0.031(7) 0.059(9) -0.005(6) -0.002(7) 0.001(6)
C60 0.037(6) 0.027(6) 0.045(7) -0.009(5) -0.004(5) 0.000(5)
C61 0.045(7) 0.037(7) 0.048(8) 0.000(6) 0.008(6) -0.015(6)
C62 0.060(8) 0.038(7) 0.043(8) -0.006(6) 0.018(7) -0.014(6)
C63 0.064(9) 0.044(8) 0.028(7) 0.018(6) -0.013(6) -0.024(7)
C64 0.059(8) 0.025(7) 0.055(9) 0.006(6) 0.004(7) 0.002(6)
C65 0.071(9) 0.038(7) 0.041(8) -0.004(6) -0.010(7) -0.022(7)
C66 0.166(19) 0.071(12) 0.053(10) -0.009(9) -0.013(11) -0.055(12)
C67 0.046(9) 0.077(12) 0.108(14) 0.016(10) -0.023(9) -0.008(8)
C68 0.128(16) 0.084(13) 0.058(11) -0.025(10) 0.042(10) -0.017(11)
C69 0.118(15) 0.132(17) 0.046(10) 0.014(10) -0.038(10) -0.058(13)
C70 0.105(14) 0.045(10) 0.121(17) 0.012(10) 0.017(12) 0.015(9)
C71 0.036(6) 0.026(6) 0.024(6) -0.006(5) -0.006(5) -0.004(5)
C72 0.043(6) 0.022(6) 0.018(5) -0.001(4) 0.000(5) -0.001(5)
C73 0.062(8) 0.046(8) 0.029(7) -0.011(6) -0.011(6) 0.003(6)
C74 0.101(12) 0.051(8) 0.027(7) -0.019(6) -0.011(7) 0.022(8)
C75 0.060(9) 0.066(10) 0.048(9) -0.017(7) 0.005(7) 0.025(7)
C76 0.050(8) 0.060(9) 0.031(7) -0.006(6) -0.004(6) 0.014(6)
C77 0.047(7) 0.037(7) 0.039(7) -0.013(6) -0.007(6) 0.004(5)
C78 0.034(6) 0.035(6) 0.030(6) -0.013(5) -0.002(5) -0.004(5)
C79 0.041(7) 0.032(6) 0.028(6) 0.000(5) -0.007(5) 0.009(5)
C80 0.047(8) 0.056(9) 0.056(9) 0.013(7) 0.002(7) -0.003(7)
C81 0.068(11) 0.074(12) 0.080(12) 0.030(9) -0.004(9) 0.029(9)
C82 0.085(12) 0.077(12) 0.059(10) 0.046(9) 0.018(9) 0.022(9)
C83 0.056(9) 0.075(11) 0.065(11) 0.014(9) 0.019(8) 0.008(8)
C84 0.045(8) 0.056(9) 0.050(9) 0.010(7) 0.000(6) 0.011(6)
C85 0.040(6) 0.029(6) 0.038(7) -0.014(5) -0.004(5) -0.003(5)
C86 0.052(8) 0.037(7) 0.048(8) -0.011(6) 0.005(6) 0.004(6)
C87 0.054(8) 0.041(8) 0.066(10) -0.019(7) 0.023(7) 0.003(6)
C88 0.056(9) 0.043(8) 0.066(10) -0.014(7) -0.009(7) 0.017(6)
C89 0.050(7) 0.036(7) 0.039(7) -0.009(6) -0.006(6) 0.011(6)
C90 0.031(6) 0.037(7) 0.039(7) -0.019(6) -0.003(5) -0.006(5)
C91 0.241 0.201 0.260 0.02(3) -0.179(16) -0.01(3)
Cl1 0.078(2) 0.0404(18) 0.0392(18) -0.0069(15) -0.0046(16) -0.0066(16)
Cl2 0.0472(17) 0.0421(17) 0.0368(16) -0.0167(14) -0.0105(13) -0.0075(13)
Cl3 0.0443(16) 0.0415(17) 0.0409(17) -0.0130(14) -0.0099(13) -0.0079(13)
Cl4 0.261 0.221 0.260 -0.050(9) 0.011(11) -0.020(10)
Cl5 0.265 0.257 0.261 -0.067(9) 0.028(11) -0.072(9)
N1 0.045(6) 0.035(5) 0.037(6) -0.017(5) -0.016(4) 0.003(4)
N2 0.038(5) 0.045(6) 0.033(5) -0.019(5) -0.010(4) 0.003(4)
N3 0.046(6) 0.052(7) 0.043(6) -0.029(5) -0.016(5) 0.008(5)
N4 0.044(6) 0.062(7) 0.048(6) -0.037(6) -0.015(5) 0.010(5)
N5 0.053(6) 0.019(5) 0.023(5) -0.004(4) -0.010(4) 0.004(4)
N6 0.063(6) 0.022(5) 0.016(5) 0.003(4) -0.009(4) 0.001(4)
N7 0.039(5) 0.024(5) 0.021(5) -0.004(4) -0.010(4) 0.001(4)
N8 0.067(7) 0.036(6) 0.015(5) 0.003(4) -0.008(5) 0.007(5)
N9 0.033(5) 0.035(5) 0.023(5) -0.010(4) -0.003(4) -0.002(4)
N10 0.039(5) 0.026(5) 0.021(5) -0.007(4) -0.002(4) 0.002(4)
N11 0.042(6) 0.036(6) 0.028(5) -0.005(4) 0.000(4) 0.002(4)
N12 0.038(5) 0.040(6) 0.034(6) 0.001(5) 0.004(4) 0.010(4)
Rh1 0.0497(6) 0.0354(5) 0.0286(5) -0.0130(4) -0.0125(4) 0.0010(4)
Rh2 0.0380(5) 0.0237(5) 0.0195(4) -0.0054(4) -0.0096(4) 0.0015(3)
Rh3 0.0360(5) 0.0264(5) 0.0251(5) -0.0039(4) -0.0067(4) -0.0015(4)

loop_
_atom_type_symbol
_atom_type_description
_atom_type_scat_dispersion_real
_atom_type_scat_dispersion_imag
_atom_type_scat_source
C C 0.0033 0.0016 'International Tables Vol C Tables 4.2.6.8 and 6.1.1.4'
H H 0.0000 0.0000 'International Tables Vol C Tables 4.2.6.8 and 6.1.1.4'
Cl Cl 0.1484 0.1585 'International Tables Vol C Tables 4.2.6.8 and 6.1.1.4'
N N 0.0061 0.0033 'International Tables Vol C Tables 4.2.6.8 and 6.1.1.4'
Rh Rh -1.1178 0.9187 'International Tables Vol C Tables 4.2.6.8 and 6.1.1.4'

loop_
_geom_angle_atom_site_label_1
_geom_angle_atom_site_label_2
_geom_angle_atom_site_label_3
_geom_angle
_geom_angle_site_symmetry_1
_geom_angle_site_symmetry_3
_geom_angle_publ_flag
C2 C1 C5 106.5(13) . . ?
C2 C1 C6 125.2(14) . . ?
C5 C1 C6 127.8(16) . . ?
C2 C1 Rh1 72.5(7) . . ?
C5 C1 Rh1 68.2(7) . . ?
C6 C1 Rh1 130.3(10) . . ?
C3 C2 C1 109.8(12) . . ?
C3 C2 C7 124.1(15) . . ?
C1 C2 C7 126.1(14) . . ?
C3 C2 Rh1 71.6(7) . . ?
C1 C2 Rh1 70.6(7) . . ?
C7 C2 Rh1 126.3(10) . . ?
C2 C3 C4 106.6(12) . . ?
C2 C3 C8 125.2(14) . . ?
C4 C3 C8 127.8(14) . . ?
C2 C3 Rh1 71.7(7) . . ?
C4 C3 Rh1 68.9(7) . . ?
C8 C3 Rh1 129.3(9) . . ?
C5 C4 C3 108.8(12) . . ?
C5 C4 C9 124.9(16) . . ?
C3 C4 C9 126.1(16) . . ?
C5 C4 Rh1 69.7(7) . . ?
C3 C4 Rh1 73.8(7) . . ?
C9 C4 Rh1 125.9(9) . . ?
C4 C5 C1 108.3(13) . . ?
C4 C5 C10 125.3(17) . . ?
C1 C5 C10 126.0(18) . . ?
C4 C5 Rh1 72.3(8) . . ?
C1 C5 Rh1 73.9(8) . . ?
C10 C5 Rh1 125.2(11) . . ?
C1 C6 H6A 109.5 . . ?
C1 C6 H6B 109.5 . . ?
H6A C6 H6B 109.5 . . ?
C1 C6 H6C 109.5 . . ?
H6A C6 H6C 109.5 . . ?
H6B C6 H6C 109.5 . . ?
C2 C7 H7A 109.5 . . ?
C2 C7 H7B 109.5 . . ?
H7A C7 H7B 109.5 . . ?
C2 C7 H7C 109.5 . . ?
H7A C7 H7C 109.5 . . ?
H7B C7 H7C 109.5 . . ?
C3 C8 H8A 109.5 . . ?
C3 C8 H8B 109.5 . . ?
H8A C8 H8B 109.5 . . ?
C3 C8 H8C 109.5 . . ?
H8A C8 H8C 109.5 . . ?
H8B C8 H8C 109.5 . . ?
C4 C9 H9A 109.5 . . ?
C4 C9 H9B 109.5 . . ?
H9A C9 H9B 109.5 . . ?
C4 C9 H9C 109.5 . . ?
H9A C9 H9C 109.5 . . ?
H9B C9 H9C 109.5 . . ?
C5 C10 H10A 109.5 . . ?
C5 C10 H10B 109.5 . . ?
H10A C10 H10B 109.5 . . ?
C5 C10 H10C 109.5 . . ?
H10A C10 H10C 109.5 . . ?
H10B C10 H10C 109.5 . . ?
N2 C11 N1 102.9(9) . . ?
N2 C11 Rh1 117.2(8) . . ?
N1 C11 Rh1 139.9(8) . . ?
C17 C12 C13 120.9(12) . . ?
C17 C12 N1 120.2(12) . . ?
C13 C12 N1 118.8(11) . . ?
C12 C13 C14 118.4(14) . . ?
C12 C13 H13 120.8 . . ?
C14 C13 H13 120.8 . . ?
C15 C14 C13 120.1(16) . . ?
C15 C14 H14 119.9 . . ?
C13 C14 H14 119.9 . . ?
C16 C15 C14 120.1(15) . . ?
C16 C15 H15 120.0 . . ?
C14 C15 H15 120.0 . . ?
C15 C16 C17 121.3(16) . . ?
C15 C16 H16 119.3 . . ?
C17 C16 H16 119.3 . . ?
C16 C17 C12 119.1(15) . . ?
C16 C17 H17 120.5 . . ?
C12 C17 H17 120.5 . . ?
N3 C18 N4 127.5(10) . . ?
N3 C18 N1 111.6(10) . . ?
N4 C18 N1 120.9(10) . . ?
C24 C19 C20 117.2(12) . . ?
C24 C19 N4 124.6(12) . . ?
C20 C19 N4 118.1(11) . . ?
C19 C20 C21 122.7(13) . . ?
C19 C20 H20 118.7 . . ?
C21 C20 H20 118.7 . . ?
C22 C21 C20 119.9(14) . . ?
C22 C21 H21 120.0 . . ?
C20 C21 H21 120.0 . . ?
C23 C22 C21 118.3(14) . . ?
C23 C22 H22 120.8 . . ?
C21 C22 H22 120.8 . . ?
C22 C23 C24 121.8(16) . . ?
C22 C23 H23 119.1 . . ?
C24 C23 H23 119.1 . . ?
C19 C24 C23 119.9(15) . . ?
C19 C24 H24 120.0 . . ?
C23 C24 H24 120.0 . . ?
C26 C25 C30 125.3(12) . . ?
C26 C25 N2 123.3(11) . . ?
C30 C25 N2 111.3(10) . . ?
C25 C26 C27 117.9(14) . . ?
C25 C26 H26 121.1 . . ?
C27 C26 H26 121.1 . . ?
C26 C27 C28 119.1(15) . . ?
C26 C27 H27 120.5 . . ?
C28 C27 H27 120.5 . . ?
C27 C28 C29 121.9(15) . . ?
C27 C28 H28 119.0 . . ?
C29 C28 H28 119.0 . . ?
C28 C29 C30 120.4(13) . . ?
C28 C29 H29 119.8 . . ?
C30 C29 H29 119.8 . . ?
C29 C30 C25 115.4(12) . . ?
C29 C30 Rh1 128.5(10) . . ?
C25 C30 Rh1 116.1(9) . . ?
C35 C31 C32 108.5(11) . . ?
C35 C31 C36 125.4(13) . . ?
C32 C31 C36 124.9(13) . . ?
C35 C31 Rh2 74.2(7) . . ?
C32 C31 Rh2 75.8(7) . . ?
C36 C31 Rh2 126.3(9) . . ?
C33 C32 C31 107.9(11) . . ?
C33 C32 C37 127.5(13) . . ?
C31 C32 C37 124.6(12) . . ?
C33 C32 Rh2 72.7(7) . . ?
C31 C32 Rh2 66.2(6) . . ?
C37 C32 Rh2 127.3(8) . . ?
C32 C33 C34 108.4(11) . . ?
C32 C33 C38 127.8(13) . . ?
C34 C33 C38 123.8(12) . . ?
C32 C33 Rh2 71.6(6) . . ?
C34 C33 Rh2 69.6(6) . . ?
C38 C33 Rh2 126.4(8) . . ?
C35 C34 C33 107.5(11) . . ?
C35 C34 C39 128.6(13) . . ?
C33 C34 C39 123.7(12) . . ?
C35 C34 Rh2 71.0(6) . . ?
C33 C34 Rh2 72.7(6) . . ?
C39 C34 Rh2 124.6(8) . . ?
C34 C35 C31 107.2(11) . . ?
C34 C35 C40 126.4(13) . . ?
C31 C35 C40 126.4(13) . . ?
C34 C35 Rh2 71.8(6) . . ?
C31 C35 Rh2 67.6(6) . . ?
C40 C35 Rh2 128.0(9) . . ?
C31 C36 H36A 109.5 . . ?
C31 C36 H36B 109.5 . . ?
H36A C36 H36B 109.5 . . ?
C31 C36 H36C 109.5 . . ?
H36A C36 H36C 109.5 . . ?
H36B C36 H36C 109.5 . . ?
C32 C37 H37A 109.5 . . ?
C32 C37 H37B 109.5 . . ?
H37A C37 H37B 109.5 . . ?
C32 C37 H37C 109.5 . . ?
H37A C37 H37C 109.5 . . ?
H37B C37 H37C 109.5 . . ?
C33 C38 H38A 109.5 . . ?
C33 C38 H38B 109.5 . . ?
H38A C38 H38B 109.5 . . ?
C33 C38 H38C 109.5 . . ?
H38A C38 H38C 109.5 . . ?
H38B C38 H38C 109.5 . . ?
C34 C39 H39A 109.5 . . ?
C34 C39 H39B 109.5 . . ?
H39A C39 H39B 109.5 . . ?
C34 C39 H39C 109.5 . . ?
H39A C39 H39C 109.5 . . ?
H39B C39 H39C 109.5 . . ?
C35 C40 H40A 109.5 . . ?
C35 C40 H40B 109.5 . . ?
H40A C40 H40B 109.5 . . ?
C35 C40 H40C 109.5 . . ?
H40A C40 H40C 109.5 . . ?
H40B C40 H40C 109.5 . . ?
N5 C41 N7 104.4(9) . . ?
N5 C41 Rh2 115.5(8) . . ?
N7 C41 Rh2 139.9(8) . . ?
C47 C42 C43 124.4(11) . . ?
C47 C42 N5 123.3(11) . . ?
C43 C42 N5 112.2(9) . . ?
C44 C43 C42 115.4(10) . . ?
C44 C43 Rh2 129.0(9) . . ?
C42 C43 Rh2 115.5(8) . . ?
C43 C44 C45 121.4(13) . . ?
C43 C44 H44 119.3 . . ?
C45 C44 H44 119.3 . . ?
C46 C45 C44 120.4(12) . . ?
C46 C45 H45 119.8 . . ?
C44 C45 H45 119.8 . . ?
C47 C46 C45 120.5(12) . . ?
C47 C46 H46 119.8 . . ?
C45 C46 H46 119.8 . . ?
C46 C47 C42 117.9(12) . . ?
C46 C47 H47 121.1 . . ?
C42 C47 H47 121.1 . . ?
N6 C48 N8 126.6(10) . . ?
N6 C48 N7 111.4(10) . . ?
N8 C48 N7 122.0(10) . . ?
C54 C49 C50 119.8(11) . . ?
C54 C49 N8 118.2(11) . . ?
C50 C49 N8 121.9(11) . . ?
C51 C50 C49 120.0(14) . . ?
C51 C50 H50 120.0 . . ?
C49 C50 H50 120.0 . . ?
C52 C51 C50 120.5(15) . . ?
C52 C51 H51 119.7 . . ?
C50 C51 H51 119.7 . . ?
C51 C52 C53 120.2(13) . . ?
C51 C52 H52 119.9 . . ?
C53 C52 H52 119.9 . . ?
C52 C53 C54 120.5(15) . . ?
C52 C53 H53 119.7 . . ?
C54 C53 H53 119.7 . . ?
C49 C54 C53 118.9(14) . . ?
C49 C54 H54 120.6 . . ?
C53 C54 H54 120.6 . . ?
C60 C55 C56 121.0(10) . . ?
C60 C55 N7 119.9(10) . . ?
C56 C55 N7 119.1(9) . . ?
C55 C56 C57 119.3(11) . . ?
C55 C56 H56 120.4 . . ?
C57 C56 H56 120.4 . . ?
C58 C57 C56 119.9(12) . . ?
C58 C57 H57 120.0 . . ?
C56 C57 H57 120.0 . . ?
C59 C58 C57 119.6(12) . . ?
C59 C58 H58 120.2 . . ?
C57 C58 H58 120.2 . . ?
C60 C59 C58 121.3(12) . . ?
C60 C59 H59 119.4 . . ?
C58 C59 H59 119.4 . . ?
C59 C60 C55 118.9(11) . . ?
C59 C60 H60 120.6 . . ?
C55 C60 H60 120.6 . . ?
C62 C61 C65 107.6(12) . . ?
C62 C61 C67 127.4(14) . . ?
C65 C61 C67 124.8(14) . . ?
C62 C61 Rh3 73.2(7) . . ?
C65 C61 Rh3 66.9(7) . . ?
C67 C61 Rh3 129.2(9) . . ?
C61 C62 C63 108.7(12) . . ?
C61 C62 C68 127.5(15) . . ?
C63 C62 C68 123.8(14) . . ?
C61 C62 Rh3 71.3(7) . . ?
C63 C62 Rh3 70.4(7) . . ?
C68 C62 Rh3 126.1(9) . . ?
C64 C63 C62 108.8(11) . . ?
C64 C63 C69 127.9(16) . . ?
C62 C63 C69 123.2(16) . . ?
C64 C63 Rh3 71.2(7) . . ?
C62 C63 Rh3 72.4(7) . . ?
C69 C63 Rh3 125.9(9) . . ?
C63 C64 C65 107.1(12) . . ?
C63 C64 C70 128.2(15) . . ?
C65 C64 C70 124.3(15) . . ?
C63 C64 Rh3 72.7(7) . . ?
C65 C64 Rh3 67.6(6) . . ?
C70 C64 Rh3 130.2(10) . . ?
C61 C65 C64 107.5(11) . . ?
C61 C65 C66 125.3(14) . . ?
C64 C65 C66 126.1(15) . . ?
C61 C65 Rh3 74.7(7) . . ?
C64 C65 Rh3 73.8(7) . . ?
C66 C65 Rh3 126.9(10) . . ?
C65 C66 H66A 109.5 . . ?
C65 C66 H66B 109.5 . . ?
H66A C66 H66B 109.5 . . ?
C65 C66 H66C 109.5 . . ?
H66A C66 H66C 109.5 . . ?
H66B C66 H66C 109.5 . . ?
C61 C67 H67A 109.5 . . ?
C61 C67 H67B 109.5 . . ?
H67A C67 H67B 109.5 . . ?
C61 C67 H67C 109.5 . . ?
H67A C67 H67C 109.5 . . ?
H67B C67 H67C 109.5 . . ?
C62 C68 H68A 109.5 . . ?
C62 C68 H68B 109.5 . . ?
H68A C68 H68B 109.5 . . ?
C62 C68 H68C 109.5 . . ?
H68A C68 H68C 109.5 . . ?
H68B C68 H68C 109.5 . . ?
C63 C69 H69A 109.5 . . ?
C63 C69 H69B 109.5 . . ?
H69A C69 H69B 109.5 . . ?
C63 C69 H69C 109.5 . . ?
H69A C69 H69C 109.5 . . ?
H69B C69 H69C 109.5 . . ?
C64 C70 H70A 109.5 . . ?
C64 C70 H70B 109.5 . . ?
H70A C70 H70B 109.5 . . ?
C64 C70 H70C 109.5 . . ?
H70A C70 H70C 109.5 . . ?
H70B C70 H70C 109.5 . . ?
N10 C71 N9 103.1(8) . . ?
N10 C71 Rh3 116.6(7) . . ?
N9 C71 Rh3 139.8(8) . . ?
C77 C72 C73 121.1(11) . . ?
C77 C72 N9 119.4(9) . . ?
C73 C72 N9 119.4(10) . . ?
C74 C73 C72 118.3(12) . . ?
C74 C73 H73 120.9 . . ?
C72 C73 H73 120.9 . . ?
C73 C74 C75 120.5(12) . . ?
C73 C74 H74 119.8 . . ?
C75 C74 H74 119.8 . . ?
C76 C75 C74 120.7(12) . . ?
C76 C75 H75 119.6 . . ?
C74 C75 H75 119.6 . . ?
C75 C76 C77 119.4(13) . . ?
C75 C76 H76 120.3 . . ?
C77 C76 H76 120.3 . . ?
C72 C77 C76 120.0(11) . . ?
C72 C77 H77 120.0 . . ?
C76 C77 H77 120.0 . . ?
N11 C78 N12 127.3(10) . . ?
N11 C78 N9 111.2(10) . . ?
N12 C78 N9 121.4(10) . . ?
C80 C79 C84 119.2(11) . . ?
C80 C79 N12 117.9(11) . . ?
C84 C79 N12 122.9(10) . . ?
C79 C80 C81 121.1(13) . . ?
C79 C80 H80 119.4 . . ?
C81 C80 H80 119.4 . . ?
C80 C81 C82 120.2(13) . . ?
C80 C81 H81 119.9 . . ?
C82 C81 H81 119.9 . . ?
C83 C82 C81 119.3(14) . . ?
C83 C82 H82 120.4 . . ?
C81 C82 H82 120.4 . . ?
C82 C83 C84 120.8(14) . . ?
C82 C83 H83 119.6 . . ?
C84 C83 H83 119.6 . . ?
C79 C84 C83 119.4(12) . . ?
C79 C84 H84 120.3 . . ?
C83 C84 H84 120.3 . . ?
C86 C85 C90 124.1(11) . . ?
C86 C85 N10 123.5(11) . . ?
C90 C85 N10 112.2(10) . . ?
C85 C86 C87 118.1(12) . . ?
C85 C86 H86 120.9 . . ?
C87 C86 H86 120.9 . . ?
C88 C87 C86 120.2(12) . . ?
C88 C87 H87 119.9 . . ?
C86 C87 H87 119.9 . . ?
C87 C88 C89 121.0(12) . . ?
C87 C88 H88 119.5 . . ?
C89 C88 H88 119.5 . . ?
C88 C89 C90 121.6(12) . . ?
C88 C89 H89 119.2 . . ?
C90 C89 H89 119.2 . . ?
C89 C90 C85 115.0(10) . . ?
C89 C90 Rh3 129.6(9) . . ?
C85 C90 Rh3 115.4(8) . . ?
Cl4 C91 Cl5 109.3(14) . . ?
Cl4 C91 H91A 109.8 . . ?
Cl5 C91 H91A 109.8 . . ?
Cl4 C91 H91B 109.8 . . ?
Cl5 C91 H91B 109.8 . . ?
H91A C91 H91B 108.3 . . ?
C11 N1 C18 107.7(9) . . ?
C11 N1 C12 126.2(9) . . ?
C18 N1 C12 125.8(10) . . ?
C11 N2 N3 115.6(9) . . ?
C11 N2 C25 117.7(9) . . ?
N3 N2 C25 126.2(9) . . ?
C18 N3 N2 102.2(9) . . ?
C18 N4 C19 128.3(10) . . ?
C18 N4 H4 115.8 . . ?
C19 N4 H4 115.8 . . ?
C41 N5 N6 114.0(9) . . ?
C41 N5 C42 118.3(9) . . ?
N6 N5 C42 126.5(9) . . ?
C48 N6 N5 103.6(8) . . ?
C41 N7 C48 106.6(9) . . ?
C41 N7 C55 126.7(8) . . ?
C48 N7 C55 126.0(9) . . ?
C48 N8 C49 121.5(10) . . ?
C48 N8 H8 119.2 . . ?
C49 N8 H8 119.2 . . ?
C71 N9 C78 107.7(9) . . ?
C71 N9 C72 127.0(9) . . ?
C78 N9 C72 124.9(9) . . ?
C71 N10 N11 115.3(8) . . ?
C71 N10 C85 117.8(9) . . ?
N11 N10 C85 126.0(9) . . ?
C78 N11 N10 102.7(9) . . ?
C78 N12 C79 126.8(10) . . ?
C78 N12 H12 116.6 . . ?
C79 N12 H12 116.6 . . ?
C11 Rh1 C30 77.5(5) . . ?
C11 Rh1 C5 120.2(5) . . ?
C30 Rh1 C5 98.1(6) . . ?
C11 Rh1 C4 100.2(5) . . ?
C30 Rh1 C4 127.9(6) . . ?
C5 Rh1 C4 38.0(6) . . ?
C11 Rh1 C1 158.1(5) . . ?
C30 Rh1 C1 101.5(5) . . ?
C5 Rh1 C1 37.9(5) . . ?
C4 Rh1 C1 62.8(5) . . ?
C11 Rh1 C3 113.4(5) . . ?
C30 Rh1 C3 160.9(5) . . ?
C5 Rh1 C3 63.0(5) . . ?
C4 Rh1 C3 37.2(5) . . ?
C1 Rh1 C3 62.3(5) . . ?
C11 Rh1 C2 148.6(5) . . ?
C30 Rh1 C2 133.8(5) . . ?
C5 Rh1 C2 62.2(5) . . ?
C4 Rh1 C2 61.6(5) . . ?
C1 Rh1 C2 36.9(5) . . ?
C3 Rh1 C2 36.6(5) . . ?
C11 Rh1 Cl1 87.7(3) . . ?
C30 Rh1 Cl1 87.0(4) . . ?
C5 Rh1 Cl1 152.1(4) . . ?
C4 Rh1 Cl1 145.0(5) . . ?
C1 Rh1 Cl1 114.2(4) . . ?
C3 Rh1 Cl1 108.5(4) . . ?
C2 Rh1 Cl1 94.6(4) . . ?
C41 Rh2 C43 78.0(4) . . ?
C41 Rh2 C31 107.1(4) . . ?
C43 Rh2 C31 107.1(4) . . ?
C41 Rh2 C35 141.9(5) . . ?
C43 Rh2 C35 96.1(4) . . ?
C31 Rh2 C35 38.2(5) . . ?
C41 Rh2 C34 161.8(4) . . ?
C43 Rh2 C34 119.0(5) . . ?
C31 Rh2 C34 63.3(4) . . ?
C35 Rh2 C34 37.2(4) . . ?
C41 Rh2 C32 100.7(4) . . ?
C43 Rh2 C32 143.8(4) . . ?
C31 Rh2 C32 38.0(5) . . ?
C35 Rh2 C32 62.5(4) . . ?
C34 Rh2 C32 61.9(4) . . ?
C41 Rh2 C33 124.6(4) . . ?
C43 Rh2 C33 156.4(4) . . ?
C31 Rh2 C33 62.4(4) . . ?
C35 Rh2 C33 62.2(4) . . ?
C34 Rh2 C33 37.8(4) . . ?
C32 Rh2 C33 35.7(4) . . ?
C41 Rh2 Cl2 90.7(3) . . ?
C43 Rh2 Cl2 88.1(3) . . ?
C31 Rh2 Cl2 158.4(3) . . ?
C35 Rh2 Cl2 126.9(4) . . ?
C34 Rh2 Cl2 96.1(3) . . ?
C32 Rh2 Cl2 128.0(3) . . ?
C33 Rh2 Cl2 97.6(3) . . ?
C71 Rh3 C90 77.9(4) . . ?
C71 Rh3 C65 110.2(4) . . ?
C90 Rh3 C65 106.6(5) . . ?
C71 Rh3 C64 146.4(5) . . ?
C90 Rh3 C64 97.5(5) . . ?
C65 Rh3 C64 38.6(5) . . ?
C71 Rh3 C63 160.2(5) . . ?
C90 Rh3 C63 121.4(5) . . ?
C65 Rh3 C63 62.5(5) . . ?
C64 Rh3 C63 36.1(5) . . ?
C71 Rh3 C61 101.0(4) . . ?
C90 Rh3 C61 142.9(5) . . ?
C65 Rh3 C61 38.3(5) . . ?
C64 Rh3 C61 62.8(5) . . ?
C63 Rh3 C61 61.4(5) . . ?
C71 Rh3 C62 123.0(5) . . ?
C90 Rh3 C62 158.0(5) . . ?
C65 Rh3 C62 62.1(5) . . ?
C64 Rh3 C62 61.5(5) . . ?
C63 Rh3 C62 37.3(5) . . ?
C61 Rh3 C62 35.5(5) . . ?
C71 Rh3 Cl3 88.9(3) . . ?
C90 Rh3 Cl3 89.0(3) . . ?
C65 Rh3 Cl3 157.3(4) . . ?
C64 Rh3 Cl3 124.5(4) . . ?
C63 Rh3 Cl3 95.3(3) . . ?
C61 Rh3 Cl3 128.0(4) . . ?
C62 Rh3 Cl3 97.5(4) . . ?

loop_
_geom_bond_atom_site_label_1
_geom_bond_atom_site_label_2
_geom_bond_distance
_geom_bond_site_symmetry_2
_geom_bond_publ_flag
C1 C2 1.43(2) . ?
C1 C5 1.43(2) . ?
C1 C6 1.51(2) . ?
C1 Rh1 2.241(12) . ?
C2 C3 1.424(18) . ?
C2 C7 1.476(19) . ?
C2 Rh1 2.265(12) . ?
C3 C4 1.426(19) . ?
C3 C8 1.488(19) . ?
C3 Rh1 2.264(11) . ?
C4 C5 1.42(2) . ?
C4 C9 1.51(2) . ?
C4 Rh1 2.199(12) . ?
C5 C10 1.46(2) . ?
C5 Rh1 2.165(13) . ?
C6 H6A 0.9600 . ?
C6 H6B 0.9600 . ?
C6 H6C 0.9600 . ?
C7 H7A 0.9600 . ?
C7 H7B 0.9600 . ?
C7 H7C 0.9600 . ?
C8 H8A 0.9600 . ?
C8 H8B 0.9600 . ?
C8 H8C 0.9600 . ?
C9 H9A 0.9600 . ?
C9 H9B 0.9600 . ?
C9 H9C 0.9600 . ?
C10 H10A 0.9600 . ?
C10 H10B 0.9600 . ?
C10 H10C 0.9600 . ?
C11 N2 1.326(13) . ?
C11 N1 1.372(14) . ?
C11 Rh1 1.995(10) . ?
C12 C17 1.373(17) . ?
C12 C13 1.377(17) . ?
C12 N1 1.431(14) . ?
C13 C14 1.389(18) . ?
C13 H13 0.9300 . ?
C14 C15 1.37(2) . ?
C14 H14 0.9300 . ?
C15 C16 1.35(2) . ?
C15 H15 0.9300 . ?
C16 C17 1.36(2) . ?
C16 H16 0.9300 . ?
C17 H17 0.9300 . ?
C18 N3 1.308(14) . ?
C18 N4 1.353(14) . ?
C18 N1 1.388(13) . ?
C19 C24 1.329(18) . ?
C19 C20 1.359(17) . ?
C19 N4 1.395(14) . ?
C20 C21 1.373(18) . ?
C20 H20 0.9300 . ?
C21 C22 1.34(2) . ?
C21 H21 0.9300 . ?
C22 C23 1.33(2) . ?
C22 H22 0.9300 . ?
C23 C24 1.41(2) . ?
C23 H23 0.9300 . ?
C24 H24 0.9300 . ?
C25 C26 1.364(17) . ?
C25 C30 1.392(17) . ?
C25 N2 1.405(15) . ?
C26 C27 1.38(2) . ?
C26 H26 0.9300 . ?
C27 C28 1.38(2) . ?
C27 H27 0.9300 . ?
C28 C29 1.38(2) . ?
C28 H28 0.9300 . ?
C29 C30 1.389(18) . ?
C29 H29 0.9300 . ?
C30 Rh1 2.051(12) . ?
C31 C35 1.424(17) . ?
C31 C32 1.432(17) . ?
C31 C36 1.508(17) . ?
C31 Rh2 2.127(11) . ?
C32 C33 1.387(17) . ?
C32 C37 1.485(17) . ?
C32 Rh2 2.253(11) . ?
C33 C34 1.454(17) . ?
C33 C38 1.504(17) . ?
C33 Rh2 2.267(11) . ?
C34 C35 1.417(17) . ?
C34 C39 1.508(17) . ?
C34 Rh2 2.224(11) . ?
C35 C40 1.511(18) . ?
C35 Rh2 2.214(11) . ?
C36 H36A 0.9600 . ?
C36 H36B 0.9600 . ?
C36 H36C 0.9600 . ?
C37 H37A 0.9600 . ?
C37 H37B 0.9600 . ?
C37 H37C 0.9600 . ?
C38 H38A 0.9600 . ?
C38 H38B 0.9600 . ?
C38 H38C 0.9600 . ?
C39 H39A 0.9600 . ?
C39 H39B 0.9600 . ?
C39 H39C 0.9600 . ?
C40 H40A 0.9600 . ?
C40 H40B 0.9600 . ?
C40 H40C 0.9600 . ?
C41 N5 1.333(13) . ?
C41 N7 1.371(14) . ?
C41 Rh2 2.022(11) . ?
C42 C47 1.394(15) . ?
C42 C43 1.397(15) . ?
C42 N5 1.398(14) . ?
C43 C44 1.384(16) . ?
C43 Rh2 2.045(10) . ?
C44 C45 1.396(17) . ?
C44 H44 0.9300 . ?
C45 C46 1.385(19) . ?
C45 H45 0.9300 . ?
C46 C47 1.358(18) . ?
C46 H46 0.9300 . ?
C47 H47 0.9300 . ?
C48 N6 1.297(14) . ?
C48 N8 1.347(14) . ?
C48 N7 1.409(13) . ?
C49 C54 1.373(17) . ?
C49 C50 1.384(17) . ?
C49 N8 1.416(14) . ?
C50 C51 1.367(18) . ?
C50 H50 0.9300 . ?
C51 C52 1.35(2) . ?
C51 H51 0.9300 . ?
C52 C53 1.37(2) . ?
C52 H52 0.9300 . ?
C53 C54 1.388(18) . ?
C53 H53 0.9300 . ?
C54 H54 0.9300 . ?
C55 C60 1.371(14) . ?
C55 C56 1.377(15) . ?
C55 N7 1.429(13) . ?
C56 C57 1.383(17) . ?
C56 H56 0.9300 . ?
C57 C58 1.373(18) . ?
C57 H57 0.9300 . ?
C58 C59 1.370(18) . ?
C58 H58 0.9300 . ?
C59 C60 1.370(16) . ?
C59 H59 0.9300 . ?
C60 H60 0.9300 . ?
C61 C62 1.378(18) . ?
C61 C65 1.443(19) . ?
C61 C67 1.493(18) . ?
C61 Rh3 2.245(12) . ?
C62 C63 1.442(19) . ?
C62 C68 1.51(2) . ?
C62 Rh3 2.269(12) . ?
C63 C64 1.384(19) . ?
C63 C69 1.501(18) . ?
C63 Rh3 2.243(11) . ?
C64 C65 1.446(18) . ?
C64 C70 1.49(2) . ?
C64 Rh3 2.224(12) . ?
C65 C66 1.498(19) . ?
C65 Rh3 2.141(12) . ?
C66 H66A 0.9600 . ?
C66 H66B 0.9600 . ?
C66 H66C 0.9600 . ?
C67 H67A 0.9600 . ?
C67 H67B 0.9600 . ?
C67 H67C 0.9600 . ?
C68 H68A 0.9600 . ?
C68 H68B 0.9600 . ?
C68 H68C 0.9600 . ?
C69 H69A 0.9600 . ?
C69 H69B 0.9600 . ?
C69 H69C 0.9600 . ?
C70 H70A 0.9600 . ?
C70 H70B 0.9600 . ?
C70 H70C 0.9600 . ?
C71 N10 1.328(13) . ?
C71 N9 1.370(13) . ?
C71 Rh3 2.013(10) . ?
C72 C77 1.372(15) . ?
C72 C73 1.378(15) . ?
C72 N9 1.435(13) . ?
C73 C74 1.369(18) . ?
C73 H73 0.9300 . ?
C74 C75 1.390(19) . ?
C74 H74 0.9300 . ?
C75 C76 1.347(19) . ?
C75 H75 0.9300 . ?
C76 C77 1.380(16) . ?
C76 H76 0.9300 . ?
C77 H77 0.9300 . ?
C78 N11 1.304(14) . ?
C78 N12 1.354(14) . ?
C78 N9 1.399(13) . ?
C79 C80 1.358(16) . ?
C79 C84 1.380(16) . ?
C79 N12 1.401(14) . ?
C80 C81 1.367(19) . ?
C80 H80 0.9300 . ?
C81 C82 1.37(2) . ?
C81 H81 0.9300 . ?
C82 C83 1.36(2) . ?
C82 H82 0.9300 . ?
C83 C84 1.382(18) . ?
C83 H83 0.9300 . ?
C84 H84 0.9300 . ?
C85 C86 1.376(16) . ?
C85 C90 1.400(15) . ?
C85 N10 1.405(13) . ?
C86 C87 1.381(17) . ?
C86 H86 0.9300 . ?
C87 C88 1.355(19) . ?
C87 H87 0.9300 . ?
C88 C89 1.385(18) . ?
C88 H88 0.9300 . ?
C89 C90 1.392(15) . ?
C89 H89 0.9300 . ?
C90 Rh3 2.054(11) . ?
C91 Cl4 1.766(18) . ?
C91 Cl5 1.783(17) . ?
C91 H91A 0.9700 . ?
C91 H91B 0.9700 . ?
Cl1 Rh1 2.396(3) . ?
Cl2 Rh2 2.407(3) . ?
Cl3 Rh3 2.412(3) . ?
N2 N3 1.378(12) . ?
N4 H4 0.8600 . ?
N5 N6 1.381(12) . ?
N8 H8 0.8600 . ?
N10 N11 1.381(12) . ?
N12 H12 0.8600 . ?

loop_
_geom_torsion_atom_site_label_1
_geom_torsion_atom_site_label_2
_geom_torsion_atom_site_label_3
_geom_torsion_atom_site_label_4
_geom_torsion
_geom_torsion_site_symmetry_1
_geom_torsion_site_symmetry_2
_geom_torsion_site_symmetry_3
_geom_torsion_site_symmetry_4
_geom_torsion_publ_flag
C5 C1 C2 C3 -1.2(14) . . . . ?
C6 C1 C2 C3 171.4(12) . . . . ?
Rh1 C1 C2 C3 -61.2(9) . . . . ?
C5 C1 C2 C7 -178.6(13) . . . . ?
C6 C1 C2 C7 -6(2) . . . . ?
Rh1 C1 C2 C7 121.4(14) . . . . ?
C5 C1 C2 Rh1 60.0(8) . . . . ?
C6 C1 C2 Rh1 -127.5(13) . . . . ?
C1 C2 C3 C4 0.2(14) . . . . ?
C7 C2 C3 C4 177.7(12) . . . . ?
Rh1 C2 C3 C4 -60.4(8) . . . . ?
C1 C2 C3 C8 -173.7(12) . . . . ?
C7 C2 C3 C8 4(2) . . . . ?
Rh1 C2 C3 C8 125.7(13) . . . . ?
C1 C2 C3 Rh1 60.6(9) . . . . ?
C7 C2 C3 Rh1 -121.9(13) . . . . ?
C2 C3 C4 C5 0.9(14) . . . . ?
C8 C3 C4 C5 174.6(12) . . . . ?
Rh1 C3 C4 C5 -61.3(9) . . . . ?
C2 C3 C4 C9 -174.8(12) . . . . ?
C8 C3 C4 C9 -1(2) . . . . ?
Rh1 C3 C4 C9 123.0(14) . . . . ?
C2 C3 C4 Rh1 62.3(8) . . . . ?
C8 C3 C4 Rh1 -124.1(13) . . . . ?
C3 C4 C5 C1 -1.7(14) . . . . ?
C9 C4 C5 C1 174.1(12) . . . . ?
Rh1 C4 C5 C1 -65.6(9) . . . . ?
C3 C4 C5 C10 -175.0(13) . . . . ?
C9 C4 C5 C10 1(2) . . . . ?
Rh1 C4 C5 C10 121.0(15) . . . . ?
C3 C4 C5 Rh1 64.0(9) . . . . ?
C9 C4 C5 Rh1 -120.3(13) . . . . ?
C2 C1 C5 C4 1.7(14) . . . . ?
C6 C1 C5 C4 -170.5(13) . . . . ?
Rh1 C1 C5 C4 64.6(9) . . . . ?
C2 C1 C5 C10 175.0(14) . . . . ?
C6 C1 C5 C10 3(2) . . . . ?
Rh1 C1 C5 C10 -122.1(15) . . . . ?
C2 C1 C5 Rh1 -62.8(9) . . . . ?
C6 C1 C5 Rh1 124.9(14) . . . . ?
C17 C12 C13 C14 -1(2) . . . . ?
N1 C12 C13 C14 -178.5(12) . . . . ?
C12 C13 C14 C15 0(2) . . . . ?
C13 C14 C15 C16 0(3) . . . . ?
C14 C15 C16 C17 0(3) . . . . ?
C15 C16 C17 C12 -1(3) . . . . ?
C13 C12 C17 C16 2(2) . . . . ?
N1 C12 C17 C16 179.0(14) . . . . ?
C24 C19 C20 C21 3(2) . . . . ?
N4 C19 C20 C21 -178.9(14) . . . . ?
C19 C20 C21 C22 -1(3) . . . . ?
C20 C21 C22 C23 1(3) . . . . ?
C21 C22 C23 C24 -2(4) . . . . ?
C20 C19 C24 C23 -4(3) . . . . ?
N4 C19 C24 C23 177.6(18) . . . . ?
C22 C23 C24 C19 4(4) . . . . ?
C30 C25 C26 C27 2(3) . . . . ?
N2 C25 C26 C27 -177.0(16) . . . . ?
C25 C26 C27 C28 -2(3) . . . . ?
C26 C27 C28 C29 1(4) . . . . ?
C27 C28 C29 C30 0(3) . . . . ?
C28 C29 C30 C25 -1(2) . . . . ?
C28 C29 C30 Rh1 176.9(15) . . . . ?
C26 C25 C30 C29 0(2) . . . . ?
N2 C25 C30 C29 178.4(12) . . . . ?
C26 C25 C30 Rh1 -178.2(12) . . . . ?
N2 C25 C30 Rh1 0.5(15) . . . . ?
C35 C31 C32 C33 6.5(12) . . . . ?
C36 C31 C32 C33 174.4(11) . . . . ?
Rh2 C31 C32 C33 -61.0(8) . . . . ?
C35 C31 C32 C37 -172.4(11) . . . . ?
C36 C31 C32 C37 -4.5(18) . . . . ?
Rh2 C31 C32 C37 120.1(11) . . . . ?
C35 C31 C32 Rh2 67.6(8) . . . . ?
C36 C31 C32 Rh2 -124.6(12) . . . . ?
C31 C32 C33 C34 -3.1(12) . . . . ?
C37 C32 C33 C34 175.8(11) . . . . ?
Rh2 C32 C33 C34 -60.1(7) . . . . ?
C31 C32 C33 C38 179.2(11) . . . . ?
C37 C32 C33 C38 -2(2) . . . . ?
Rh2 C32 C33 C38 122.3(12) . . . . ?
C31 C32 C33 Rh2 57.0(7) . . . . ?
C37 C32 C33 Rh2 -124.1(12) . . . . ?
C32 C33 C34 C35 -1.4(12) . . . . ?
C38 C33 C34 C35 176.3(11) . . . . ?
Rh2 C33 C34 C35 -62.8(7) . . . . ?
C32 C33 C34 C39 -178.1(10) . . . . ?
C38 C33 C34 C39 -0.4(17) . . . . ?
Rh2 C33 C34 C39 120.5(11) . . . . ?
C32 C33 C34 Rh2 61.4(8) . . . . ?
C38 C33 C34 Rh2 -120.8(11) . . . . ?
C33 C34 C35 C31 5.4(12) . . . . ?
C39 C34 C35 C31 -178.1(11) . . . . ?
Rh2 C34 C35 C31 -58.6(8) . . . . ?
C33 C34 C35 C40 -171.8(11) . . . . ?
C39 C34 C35 C40 4.7(19) . . . . ?
Rh2 C34 C35 C40 124.2(12) . . . . ?
C33 C34 C35 Rh2 64.0(7) . . . . ?
C39 C34 C35 Rh2 -119.5(12) . . . . ?
C32 C31 C35 C34 -7.4(12) . . . . ?
C36 C31 C35 C34 -175.1(11) . . . . ?
Rh2 C31 C35 C34 61.2(8) . . . . ?
C32 C31 C35 C40 169.8(11) . . . . ?
C36 C31 C35 C40 2.1(19) . . . . ?
Rh2 C31 C35 C40 -121.5(12) . . . . ?
C32 C31 C35 Rh2 -68.6(8) . . . . ?
C36 C31 C35 Rh2 123.6(12) . . . . ?
C47 C42 C43 C44 3.4(16) . . . . ?
N5 C42 C43 C44 -171.7(9) . . . . ?
C47 C42 C43 Rh2 -179.7(9) . . . . ?
N5 C42 C43 Rh2 5.2(11) . . . . ?
C42 C43 C44 C45 -2.5(17) . . . . ?
Rh2 C43 C44 C45 -178.9(9) . . . . ?
C43 C44 C45 C46 0.9(19) . . . . ?
C44 C45 C46 C47 0.1(19) . . . . ?
C45 C46 C47 C42 0.6(18) . . . . ?
C43 C42 C47 C46 -2.4(17) . . . . ?
N5 C42 C47 C46 172.1(10) . . . . ?
C54 C49 C50 C51 -1(2) . . . . ?
N8 C49 C50 C51 -179.3(13) . . . . ?
C49 C50 C51 C52 0(2) . . . . ?
C50 C51 C52 C53 1(3) . . . . ?
C51 C52 C53 C54 0(3) . . . . ?
C50 C49 C54 C53 2(2) . . . . ?
N8 C49 C54 C53 -179.8(13) . . . . ?
C52 C53 C54 C49 -1(3) . . . . ?
C60 C55 C56 C57 1.4(16) . . . . ?
N7 C55 C56 C57 -176.7(10) . . . . ?
C55 C56 C57 C58 -1.0(18) . . . . ?
C56 C57 C58 C59 0(2) . . . . ?
C57 C58 C59 C60 1(2) . . . . ?
C58 C59 C60 C55 -1(2) . . . . ?
C56 C55 C60 C59 -0.6(17) . . . . ?
N7 C55 C60 C59 177.5(10) . . . . ?
C65 C61 C62 C63 2.4(13) . . . . ?
C67 C61 C62 C63 -172.4(12) . . . . ?
Rh3 C61 C62 C63 60.7(8) . . . . ?
C65 C61 C62 C68 -179.9(12) . . . . ?
C67 C61 C62 C68 5(2) . . . . ?
Rh3 C61 C62 C68 -121.6(13) . . . . ?
C65 C61 C62 Rh3 -58.3(8) . . . . ?
C67 C61 C62 Rh3 126.9(13) . . . . ?
C61 C62 C63 C64 1.0(14) . . . . ?
C68 C62 C63 C64 -176.8(12) . . . . ?
Rh3 C62 C63 C64 62.3(9) . . . . ?
C61 C62 C63 C69 176.9(12) . . . . ?
C68 C62 C63 C69 -1.0(19) . . . . ?
Rh3 C62 C63 C69 -121.9(12) . . . . ?
C61 C62 C63 Rh3 -61.3(8) . . . . ?
C68 C62 C63 Rh3 120.9(12) . . . . ?
C62 C63 C64 C65 -3.9(14) . . . . ?
C69 C63 C64 C65 -179.5(13) . . . . ?
Rh3 C63 C64 C65 59.1(8) . . . . ?
C62 C63 C64 C70 169.0(13) . . . . ?
C69 C63 C64 C70 -7(2) . . . . ?
Rh3 C63 C64 C70 -128.0(15) . . . . ?
C62 C63 C64 Rh3 -63.0(8) . . . . ?
C69 C63 C64 Rh3 121.4(14) . . . . ?
C62 C61 C65 C64 -4.8(13) . . . . ?
C67 C61 C65 C64 170.2(12) . . . . ?
Rh3 C61 C65 C64 -67.1(8) . . . . ?
C62 C61 C65 C66 -173.0(12) . . . . ?
C67 C61 C65 C66 2(2) . . . . ?
Rh3 C61 C65 C66 124.7(13) . . . . ?
C62 C61 C65 Rh3 62.3(8) . . . . ?
C67 C61 C65 Rh3 -122.8(12) . . . . ?
C63 C64 C65 C61 5.3(13) . . . . ?
C70 C64 C65 C61 -168.0(13) . . . . ?
Rh3 C64 C65 C61 67.7(8) . . . . ?
C63 C64 C65 C66 173.5(13) . . . . ?
C70 C64 C65 C66 0(2) . . . . ?
Rh3 C64 C65 C66 -124.2(14) . . . . ?
C63 C64 C65 Rh3 -62.4(9) . . . . ?
C70 C64 C65 Rh3 124.3(13) . . . . ?
C77 C72 C73 C74 -1.5(17) . . . . ?
N9 C72 C73 C74 -178.0(11) . . . . ?
C72 C73 C74 C75 0.4(19) . . . . ?
C73 C74 C75 C76 1(2) . . . . ?
C74 C75 C76 C77 -1(2) . . . . ?
C73 C72 C77 C76 1.6(17) . . . . ?
N9 C72 C77 C76 178.1(10) . . . . ?
C75 C76 C77 C72 -0.6(19) . . . . ?
C84 C79 C80 C81 0(2) . . . . ?
N12 C79 C80 C81 -176.5(15) . . . . ?
C79 C80 C81 C82 -1(3) . . . . ?
C80 C81 C82 C83 3(3) . . . . ?
C81 C82 C83 C84 -3(3) . . . . ?
C80 C79 C84 C83 0(2) . . . . ?
N12 C79 C84 C83 176.2(14) . . . . ?
C82 C83 C84 C79 2(3) . . . . ?
C90 C85 C86 C87 1.0(18) . . . . ?
N10 C85 C86 C87 -175.2(11) . . . . ?
C85 C86 C87 C88 0(2) . . . . ?
C86 C87 C88 C89 0(2) . . . . ?
C87 C88 C89 C90 0(2) . . . . ?
C88 C89 C90 C85 1.0(17) . . . . ?
C88 C89 C90 Rh3 177.3(10) . . . . ?
C86 C85 C90 C89 -1.4(16) . . . . ?
N10 C85 C90 C89 175.2(9) . . . . ?
C86 C85 C90 Rh3 -178.3(9) . . . . ?
N10 C85 C90 Rh3 -1.7(12) . . . . ?
N2 C11 N1 C18 1.2(12) . . . . ?
Rh1 C11 N1 C18 -177.1(10) . . . . ?
N2 C11 N1 C12 175.3(10) . . . . ?
Rh1 C11 N1 C12 -3(2) . . . . ?
N3 C18 N1 C11 -1.0(14) . . . . ?
N4 C18 N1 C11 179.2(11) . . . . ?
N3 C18 N1 C12 -175.1(11) . . . . ?
N4 C18 N1 C12 5.1(18) . . . . ?
C17 C12 N1 C11 118.4(14) . . . . ?
C13 C12 N1 C11 -64.5(16) . . . . ?
C17 C12 N1 C18 -68.6(17) . . . . ?
C13 C12 N1 C18 108.5(14) . . . . ?
N1 C11 N2 N3 -1.1(13) . . . . ?
Rh1 C11 N2 N3 177.7(8) . . . . ?
N1 C11 N2 C25 -173.4(10) . . . . ?
Rh1 C11 N2 C25 5.3(14) . . . . ?
C26 C25 N2 C11 175.0(13) . . . . ?
C30 C25 N2 C11 -3.7(16) . . . . ?
C26 C25 N2 N3 4(2) . . . . ?
C30 C25 N2 N3 -175.1(11) . . . . ?
N4 C18 N3 N2 -179.9(12) . . . . ?
N1 C18 N3 N2 0.3(13) . . . . ?
C11 N2 N3 C18 0.5(13) . . . . ?
C25 N2 N3 C18 172.1(11) . . . . ?
N3 C18 N4 C19 -2(2) . . . . ?
N1 C18 N4 C19 177.5(11) . . . . ?
C24 C19 N4 C18 4(2) . . . . ?
C20 C19 N4 C18 -174.7(13) . . . . ?
N7 C41 N5 N6 1.1(11) . . . . ?
Rh2 C41 N5 N6 -174.4(6) . . . . ?
N7 C41 N5 C42 169.2(8) . . . . ?
Rh2 C41 N5 C42 -6.3(12) . . . . ?
C47 C42 N5 C41 -174.5(10) . . . . ?
C43 C42 N5 C41 0.7(13) . . . . ?
C47 C42 N5 N6 -8.1(16) . . . . ?
C43 C42 N5 N6 167.1(9) . . . . ?
N8 C48 N6 N5 175.8(10) . . . . ?
N7 C48 N6 N5 -1.0(11) . . . . ?
C41 N5 N6 C48 -0.1(12) . . . . ?
C42 N5 N6 C48 -167.0(10) . . . . ?
N5 C41 N7 C48 -1.6(10) . . . . ?
Rh2 C41 N7 C48 172.0(9) . . . . ?
N5 C41 N7 C55 -172.7(9) . . . . ?
Rh2 C41 N7 C55 0.9(17) . . . . ?
N6 C48 N7 C41 1.7(12) . . . . ?
N8 C48 N7 C41 -175.3(10) . . . . ?
N6 C48 N7 C55 172.9(9) . . . . ?
N8 C48 N7 C55 -4.1(16) . . . . ?
C60 C55 N7 C41 52.6(14) . . . . ?
C56 C55 N7 C41 -129.3(11) . . . . ?
C60 C55 N7 C48 -116.9(12) . . . . ?
C56 C55 N7 C48 61.3(13) . . . . ?
N6 C48 N8 C49 -15.4(18) . . . . ?
N7 C48 N8 C49 161.1(10) . . . . ?
C54 C49 N8 C48 140.0(12) . . . . ?
C50 C49 N8 C48 -41.7(17) . . . . ?
N10 C71 N9 C78 1.3(11) . . . . ?
Rh3 C71 N9 C78 -169.8(9) . . . . ?
N10 C71 N9 C72 174.9(9) . . . . ?
Rh3 C71 N9 C72 3.8(18) . . . . ?
N11 C78 N9 C71 -0.6(12) . . . . ?
N12 C78 N9 C71 176.6(10) . . . . ?
N11 C78 N9 C72 -174.4(9) . . . . ?
N12 C78 N9 C72 2.8(16) . . . . ?
C77 C72 N9 C71 123.5(11) . . . . ?
C73 C72 N9 C71 -59.9(15) . . . . ?
C77 C72 N9 C78 -63.9(14) . . . . ?
C73 C72 N9 C78 112.7(12) . . . . ?
N9 C71 N10 N11 -1.7(11) . . . . ?
Rh3 C71 N10 N11 171.9(7) . . . . ?
N9 C71 N10 C85 -171.7(8) . . . . ?
Rh3 C71 N10 C85 1.9(12) . . . . ?
C86 C85 N10 C71 176.5(11) . . . . ?
C90 C85 N10 C71 -0.1(13) . . . . ?
C86 C85 N10 N11 7.7(17) . . . . ?
C90 C85 N10 N11 -168.9(9) . . . . ?
N12 C78 N11 N10 -177.4(11) . . . . ?
N9 C78 N11 N10 -0.4(11) . . . . ?
C71 N10 N11 C78 1.4(12) . . . . ?
C85 N10 N11 C78 170.4(10) . . . . ?
N11 C78 N12 C79 20.1(19) . . . . ?
N9 C78 N12 C79 -156.6(11) . . . . ?
C80 C79 N12 C78 -167.7(12) . . . . ?
C84 C79 N12 C78 16(2) . . . . ?
